data_2207872
loop_
_publ_author_name
'Bing-Xin Liu'
'Jian-Yong Yu'
'Duan-Jun Xu'

_publ_section_title
;(2,2'-Diamino-4,4'-bi-1,3-thiazole-\k^2^<i>N</i>,<i>N</i>')bis(glycinato-\k^2^<i>N</i>,<i>O</i>)zinc(II)
 dihydrate
;
_journal_coeditor_code SG6043
_journal_issue 1
_journal_name_full 'Acta Crystallographica Section E'
_journal_page_first m67
_journal_page_last m68
_journal_paper_doi 10.1107/S1600536805040857
_journal_volume 62
_journal_year 2006
_chemical_formula_iupac '[Zn (C2 H4 N O2)2 (C6 H6 N4 S2)], 2H2 O'
_chemical_formula_moiety 'C10 H14 N6 O4 S2 Zn, 2H2 O'
_chemical_formula_sum 'C10 H18 N6 O6 S2 Zn'
_chemical_formula_weight 447.79
_chemical_name_systematic
;
(2,2'-Diamino-4,4'-bi-1,3-thiazole-\k^2^N,N')bis(glycinato-\k^2^N,O)zinc(II)
dihydrate
;
_space_group_IT_number 15
_symmetry_cell_setting monoclinic
_symmetry_space_group_name_Hall '-C 2yc'
_symmetry_space_group_name_H-M 'C 1 2/c 1'
_atom_sites_solution_hydrogens geom
_atom_sites_solution_primary direct
_atom_sites_solution_secondary difmap
_audit_creation_method SHELXL-97
_cell_angle_alpha 90.00
_cell_angle_beta 92.365(6)
_cell_angle_gamma 90.00
_cell_formula_units_Z 4
_cell_length_a 13.121(2)
_cell_length_b 9.0063(16)
_cell_length_c 14.124(2)
_cell_measurement_reflns_used 5886
_cell_measurement_temperature 295(2)
_cell_measurement_theta_max 25.0
_cell_measurement_theta_min 2.8
_cell_volume 1667.6(5)
_computing_cell_refinement PROCESS-AUTO
_computing_data_collection 'PROCESS-AUTO (Rigaku, 1998)'
_computing_data_reduction 'CrystalStructure (Rigaku/MSC, 2002)'
_computing_molecular_graphics 'ORTEP-3 for Windows (Farrugia, 1997)'
_computing_publication_material 'WinGX (Farrugia, 1999)'
_computing_structure_refinement 'SHELXL97 (Sheldrick, 1997)'
_computing_structure_solution 'SIR92 (Altomare <i>et al.</i>,  1993)'
_diffrn_ambient_temperature 295(2)
_diffrn_detector_area_resol_mean 10
_diffrn_measured_fraction_theta_full 1.00
_diffrn_measured_fraction_theta_max 1.00
_diffrn_measurement_device_type 'Rigaku R-AXIS RAPID'
_diffrn_measurement_method \w
_diffrn_radiation_monochromator graphite
_diffrn_radiation_source 'fine-focus sealed tube'
_diffrn_radiation_type MoK\a
_diffrn_radiation_wavelength 0.71073
_diffrn_reflns_av_R_equivalents 0.018
_diffrn_reflns_av_sigmaI/netI 0.015
_diffrn_reflns_limit_h_max 16
_diffrn_reflns_limit_h_min -16
_diffrn_reflns_limit_k_max 11
_diffrn_reflns_limit_k_min -10
_diffrn_reflns_limit_l_max 18
_diffrn_reflns_limit_l_min -18
_diffrn_reflns_number 7912
_diffrn_reflns_theta_full 27.5
_diffrn_reflns_theta_max 27.5
_diffrn_reflns_theta_min 2.7
_diffrn_standards_interval_count 0
_diffrn_standards_interval_time 0
_diffrn_standards_number 0
_exptl_absorpt_coefficient_mu 1.766
_exptl_absorpt_correction_T_max 0.750
_exptl_absorpt_correction_T_min 0.628
_exptl_absorpt_correction_type multi-scan
_exptl_absorpt_process_details '(ABSCOR; Higashi, 1995)'
_exptl_crystal_colour colorless
_exptl_crystal_density_diffrn 1.783
_exptl_crystal_density_method 'not measured'
_exptl_crystal_description prism
_exptl_crystal_F_000 920
_exptl_crystal_size_max 0.25
_exptl_crystal_size_mid 0.20
_exptl_crystal_size_min 0.16
_refine_diff_density_max 0.30
_refine_diff_density_min -0.22
_refine_ls_extinction_coef 0.0134(5)
_refine_ls_extinction_expression Fc^*^=kFc[1+0.001xFc^2^\l^3^/sin(2\q)]^-1/4^
_refine_ls_extinction_method SHELXL97
_refine_ls_goodness_of_fit_ref 1.081
_refine_ls_hydrogen_treatment constr
_refine_ls_matrix_type full
_refine_ls_number_parameters 115
_refine_ls_number_reflns 1918
_refine_ls_number_restraints 0
_refine_ls_restrained_S_all 1.081
_refine_ls_R_factor_all 0.023
_refine_ls_R_factor_gt 0.021
_refine_ls_shift/su_max 0.001
_refine_ls_shift/su_mean 0.000
_refine_ls_structure_factor_coef Fsqd
_refine_ls_weighting_details 'calc w=1/[\s^2^(Fo^2^)+(0.0209P)^2^+2.0364P] where P=(Fo^2^+2Fc^2^)/3'
_refine_ls_weighting_scheme calc
_refine_ls_wR_factor_gt 0.053
_refine_ls_wR_factor_ref 0.054
_reflns_number_gt 1808
_reflns_number_total 1918
_reflns_threshold_expression I>2\s(I)
_cod_data_source_file sg6043.cif
_cod_data_source_block I
_cod_depositor_comments
;
The following automatic conversions were performed:
'_symmetry_cell_setting' value 'Monoclinic' changed to 'monoclinic'
according to '/home/saulius/struct/CIF-dictionaries/cif_core.dic'
dictionary named 'cif_core.dic' version 2.4.1 from 2010-06-29.

Automatic conversion script
Id: cif_fix_enum 1527 2010-12-29 10:47:43Z saulius 

The following automatic conversions were performed:

'_symmetry_cell_setting' value 'Monoclinic' changed to 'monoclinic'
according to /home/saulius/struct/CIF-dictionaries/cif_core.dic
dictionary named 'cif_core.dic' version 2.4.1 from 2010-06-29.

Automatic conversion script
Id: cif_fix_values 1715 2011-07-08 13:25:40Z adriana 
;
_cod_original_cell_volume 1667.7(5)
_cod_original_sg_symbol_H-M 'C 2/c'
_cod_database_code 2207872
_cod_database_fobs_code 2207872

loop_
_symmetry_equiv_pos_as_xyz
'x, y, z'
'-x, y, -z+1/2'
'x+1/2, y+1/2, z'
'-x+1/2, y+1/2, -z+1/2'
'-x, -y, -z'
'x, -y, z-1/2'
'-x+1/2, -y+1/2, -z'
'x+1/2, -y+1/2, z-1/2'

loop_
_atom_site_label
_atom_site_fract_x
_atom_site_fract_y
_atom_site_fract_z
_atom_site_U_iso_or_equiv
_atom_site_adp_type
_atom_site_calc_flag
_atom_site_refinement_flags
_atom_site_occupancy
_atom_site_type_symbol
Zn 0.5000 0.71733(3) 0.2500 0.02228(10) Uani d S 1 Zn
S1 0.37183(3) 0.32835(5) 0.05293(3) 0.03481(12) Uani d . 1 S
N1 0.45516(10) 0.52922(14) 0.16024(9) 0.0238(3) Uani d . 1 N
N2 0.37698(11) 0.62134(18) 0.01891(10) 0.0373(3) Uani d . 1 N
H2A 0.3961 0.7127 0.0285 0.056 Uiso d R 1 H
H2B 0.3357 0.6014 -0.0281 0.056 Uiso d R 1 H
N3 0.64785(10) 0.74766(16) 0.19830(9) 0.0271(3) Uani d . 1 N
H3A 0.6760 0.6673 0.1761 0.041 Uiso d R 1 H
H3B 0.6445 0.8100 0.1486 0.041 Uiso d R 1 H
O1 0.56307(8) 0.88290(13) 0.34761(8) 0.0300(2) Uani d . 1 O
O2 0.70924(9) 0.98783(14) 0.39740(8) 0.0342(3) Uani d . 1 O
O1W 0.62155(13) 0.96997(19) 0.58049(11) 0.0597(4) Uani d . 1 O
H1A 0.5571 0.9931 0.5852 0.090 Uiso d R 1 H
H1B 0.6401 0.9832 0.5208 0.090 Uiso d R 1 H
C1 0.47278(11) 0.39244(17) 0.20349(10) 0.0244(3) Uani d . 1 C
C2 0.43515(13) 0.27356(18) 0.15629(12) 0.0318(3) Uani d . 1 C
H2 0.4423 0.1757 0.1766 0.038 Uiso calc R 1 H
C3 0.40309(12) 0.51226(18) 0.07889(11) 0.0265(3) Uani d . 1 C
C4 0.71545(13) 0.8164(2) 0.27111(13) 0.0360(4) Uani d . 1 C
H4A 0.7625 0.8824 0.2407 0.043 Uiso calc R 1 H
H4B 0.7552 0.7394 0.3034 0.043 Uiso calc R 1 H
C5 0.65800(11) 0.90340(17) 0.34356(10) 0.0250(3) Uani d . 1 C

loop_
_atom_site_aniso_label
_atom_site_aniso_U_11
_atom_site_aniso_U_22
_atom_site_aniso_U_33
_atom_site_aniso_U_12
_atom_site_aniso_U_13
_atom_site_aniso_U_23
Zn 0.02056(14) 0.02147(15) 0.02446(14) 0.000 -0.00306(9) 0.000
S1 0.0346(2) 0.0353(2) 0.0343(2) -0.00850(17) -0.00265(16) -0.01341(17)
N1 0.0244(6) 0.0231(6) 0.0234(6) -0.0012(5) -0.0036(5) -0.0025(5)
N2 0.0414(8) 0.0401(8) 0.0292(7) -0.0059(7) -0.0133(6) 0.0006(6)
N3 0.0275(7) 0.0290(7) 0.0248(6) -0.0001(5) 0.0011(5) -0.0038(5)
O1 0.0235(5) 0.0321(6) 0.0344(6) -0.0006(5) 0.0007(4) -0.0096(5)
O2 0.0332(6) 0.0327(6) 0.0357(6) -0.0029(5) -0.0096(5) -0.0071(5)
O1W 0.0585(10) 0.0659(11) 0.0558(9) 0.0021(8) 0.0156(8) -0.0077(8)
C1 0.0207(7) 0.0235(7) 0.0292(8) -0.0002(6) 0.0023(6) -0.0023(6)
C2 0.0314(8) 0.0254(8) 0.0388(9) -0.0030(6) 0.0023(7) -0.0046(7)
C3 0.0226(7) 0.0307(8) 0.0261(7) -0.0033(6) 0.0000(6) -0.0064(6)
C4 0.0223(7) 0.0468(10) 0.0388(9) -0.0021(7) 0.0008(6) -0.0136(8)
C5 0.0262(7) 0.0224(7) 0.0259(7) 0.0011(6) -0.0046(6) 0.0014(5)

loop_
_atom_type_symbol
_atom_type_description
_atom_type_scat_dispersion_real
_atom_type_scat_dispersion_imag
_atom_type_scat_source
C C 0.0033 0.0000 'International Tables Vol C Tables 4.2.6.8 and 6.1.1.4'
H H 0.0000 0.0000 'International Tables Vol C Tables 4.2.6.8 and 6.1.1.4'
N N 0.0061 0.0000 'International Tables Vol C Tables 4.2.6.8 and 6.1.1.4'
O O 0.0106 0.0000 'International Tables Vol C Tables 4.2.6.8 and 6.1.1.4'
S S 0.1246 0.0000 'International Tables Vol C Tables 4.2.6.8 and 6.1.1.4'
Zn Zn 0.2839 0.0000 'International Tables Vol C Tables 4.2.6.8 and 6.1.1.4'

loop_
_geom_angle_atom_site_label_1
_geom_angle_atom_site_label_2
_geom_angle_atom_site_label_3
_geom_angle_site_symmetry_1
_geom_angle_site_symmetry_3
_geom_angle
N3 Zn N3 2_655 . 165.18(8)
N3 Zn O1 2_655 . 91.32(5)
N3 Zn O1 . . 78.46(5)
N3 Zn O1 2_655 2_655 78.46(5)
N3 Zn O1 . 2_655 91.32(5)
O1 Zn O1 . 2_655 93.25(7)
N3 Zn N1 2_655 . 94.11(5)
N3 Zn N1 . . 97.39(5)
O1 Zn N1 . . 171.33(5)
O1 Zn N1 2_655 . 94.46(5)
N3 Zn N1 2_655 2_655 97.39(5)
N3 Zn N1 . 2_655 94.11(5)
O1 Zn N1 . 2_655 94.46(5)
O1 Zn N1 2_655 2_655 171.33(5)
N1 Zn N1 . 2_655 78.15(7)
C2 S1 C3 . . 89.59(8)
C3 N1 C1 . . 110.51(13)
C3 N1 Zn . . 135.43(11)
C1 N1 Zn . . 113.37(9)
C3 N2 H2A . . 122.3
C3 N2 H2B . . 118.4
H2A N2 H2B . . 119.2
C4 N3 Zn . . 110.40(10)
C4 N3 H3A . . 110.4
Zn N3 H3A . . 115.0
C4 N3 H3B . . 107.0
Zn N3 H3B . . 109.5
H3A N3 H3B . . 104.1
C5 O1 Zn . . 114.99(10)
H1A O1W H1B . . 109.9
C2 C1 N1 . . 115.90(14)
C2 C1 C1 . 2_655 126.76(10)
N1 C1 C1 . 2_655 117.31(8)
C1 C2 S1 . . 110.28(13)
C1 C2 H2 . . 124.9
S1 C2 H2 . . 124.9
N1 C3 N2 . . 125.29(15)
N1 C3 S1 . . 113.69(12)
N2 C3 S1 . . 121.00(12)
N3 C4 C5 . . 112.87(13)
N3 C4 H4A . . 109.0
C5 C4 H4A . . 109.0
N3 C4 H4B . . 109.0
C5 C4 H4B . . 109.0
H4A C4 H4B . . 107.8
O2 C5 O1 . . 124.57(15)
O2 C5 C4 . . 117.07(14)
O1 C5 C4 . . 118.32(14)

loop_
_geom_bond_atom_site_label_1
_geom_bond_atom_site_label_2
_geom_bond_site_symmetry_2
_geom_bond_distance
_geom_bond_publ_flag
Zn O1 . 2.1714(11) y
Zn O1 2_655 2.1714(11) ?
Zn N1 . 2.1823(13) y
Zn N1 2_655 2.1823(13) ?
Zn N3 2_655 2.1185(13) ?
Zn N3 . 2.1185(13) y
S1 C2 . 1.7219(19) y
S1 C3 . 1.7417(17) y
N1 C1 . 1.3901(19) y
N1 C3 . 1.3212(19) y
N2 C3 . 1.333(2) y
N2 H2A . 0.8692 ?
N2 H2B . 0.8585 ?
N3 C4 . 1.467(2) ?
N3 H3A . 0.8765 ?
N3 H3B . 0.8990 ?
O1 C5 . 1.2629(19) ?
O2 C5 . 1.2516(19) ?
O1W H1A . 0.8763 ?
O1W H1B . 0.8952 ?
C1 C2 . 1.344(2) y
C1 C1 2_655 1.469(3) y
C2 H2 . 0.9300 ?
C4 C5 . 1.514(2) ?
C4 H4A . 0.9700 ?
C4 H4B . 0.9700 ?

loop_
_geom_hbond_atom_site_label_D
_geom_hbond_atom_site_label_H
_geom_hbond_atom_site_label_A
_geom_hbond_site_symmetry_A
_geom_hbond_distance_DH
_geom_hbond_distance_HA
_geom_hbond_distance_DA
_geom_hbond_angle_DHA
_geom_hbond_publ_flag
O1W H1A O1 5_676 0.88 2.18 2.976(2) 151 y
O1W H1B O2 . 0.90 2.00 2.878(2) 167 y
N2 H2A O1 2_655 0.87 2.37 3.098(2) 141 y
N2 H2B O2 8_465 0.86 2.09 2.9059(19) 159 y
N3 H3A O2 4_645 0.88 2.47 3.3209(19) 165 y
N3 H3B O1W 6_575 0.90 2.22 3.051(2) 154 y
